data_8105660
loop_
_publ_author_name
'Cisterna, Jonathan'
'B\'orquez, Jorge'
'Mu\~noz, Rub\'en'
'Simirgiotis, Mario'
'C\'ardenas, Alejandro'
'Brito, Iv\'an'

_publ_section_title
;
 Crystal structure of
 5,4&#x2032;-dihydroxy-7,3&#x2032;-dimethoxyflavanone, C17H16O6
;
_journal_issue 3
_journal_name_full 'Zeitschrift f\"ur Kristallographie - New Crystal Structures'
_journal_page_first 405
_journal_page_last 407
_journal_paper_doi 10.1515/ncrs-2018-0295
_journal_volume 234
_journal_year 2019
_chemical_formula_moiety 'C17 H16 O6'
_chemical_formula_sum 'C17 H16 O6'
_chemical_formula_weight 316.30
_space_group_crystal_system orthorhombic
_space_group_IT_number 19
_space_group_name_Hall 'P 2ac 2ab'
_space_group_name_H-M_alt 'P 21 21 21'
_atom_sites_solution_hydrogens geom
_atom_sites_solution_primary dual
_cell_angle_alpha 90
_cell_angle_beta 90
_cell_angle_gamma 90
_cell_formula_units_Z 4
_cell_length_a 5.2601(3)
_cell_length_b 12.7161(6)
_cell_length_c 22.0116(11)
_cell_measurement_reflns_used 11953
_cell_measurement_temperature 296(2)
_cell_measurement_theta_max 65.08
_cell_measurement_theta_min 4.02
_cell_volume 1472.31(13)
_computing_cell_refinement 'Bruker. APEX3, SAINT Bruker AXS Inc., Madison, Wisconsin,USA (2016)[18]'
_computing_data_collection 'Bruker. APEX3, SAINT Bruker AXS Inc., Madison, Wisconsin,USA (2016)[18]'
_computing_data_reduction 'Bruker. APEX3, SAINT Bruker AXS Inc., Madison, Wisconsin,USA (2016)[18]'
_computing_molecular_graphics 'Olex2 (Dolomanov et al., 2009)[19]'
_computing_publication_material 'Olex2 (Dolomanov et al., 2009)[19]'
_computing_structure_refinement 'ShelXL (Sheldrick, 2015)[20]'
_computing_structure_solution 'ShelXT (Sheldrick, 2015)[20]'
_diffrn_ambient_temperature 296(2)
_diffrn_measured_fraction_theta_full 0.991
_diffrn_measured_fraction_theta_max 0.991
_diffrn_radiation_type CuK\a
_diffrn_radiation_wavelength 1.54178
_diffrn_reflns_av_R_equivalents 0.0783
_diffrn_reflns_av_unetI/netI 0.0562
_diffrn_reflns_Laue_measured_fraction_full 0.991
_diffrn_reflns_Laue_measured_fraction_max 0.991
_diffrn_reflns_limit_h_max 6
_diffrn_reflns_limit_h_min -4
_diffrn_reflns_limit_k_max 10
_diffrn_reflns_limit_k_min -14
_diffrn_reflns_limit_l_max 24
_diffrn_reflns_limit_l_min -25
_diffrn_reflns_number 13241
_diffrn_reflns_point_group_measured_fraction_full 0.975
_diffrn_reflns_point_group_measured_fraction_max 0.974
_diffrn_reflns_theta_full 65.077
_diffrn_reflns_theta_max 65.077
_diffrn_reflns_theta_min 4.015
_exptl_absorpt_coefficient_mu 0.914
_exptl_absorpt_correction_type none
_exptl_crystal_colour Colorless
_exptl_crystal_density_diffrn 1.427
_exptl_crystal_description Prism
_exptl_crystal_F_000 664
_exptl_crystal_size_max 0.19
_exptl_crystal_size_mid 0.14
_exptl_crystal_size_min 0.04
_refine_diff_density_max 0.208
_refine_diff_density_min -0.214
_refine_diff_density_rms 0.057
_refine_ls_abs_structure_details
;
 Flack x determined using 635 quotients [(I+)-(I-)]/[(I+)+(I-)]
 (Parsons, Flack and Wagner, Acta Cryst. B69 (2013) 249-259).
;
_refine_ls_abs_structure_Flack 0.04(18)
_refine_ls_extinction_coef 0.0104(11)
_refine_ls_extinction_expression Fc^*^=kFc[1+0.001xFc^2^\l^3^/sin(2\q)]^-1/4^
_refine_ls_extinction_method 'SHELXL-2016/4 (Sheldrick 2016)'
_refine_ls_goodness_of_fit_ref 1.041
_refine_ls_hydrogen_treatment constr
_refine_ls_matrix_type full
_refine_ls_number_parameters 213
_refine_ls_number_reflns 2450
_refine_ls_number_restraints 0
_refine_ls_restrained_S_all 1.041
_refine_ls_R_factor_all 0.0650
_refine_ls_R_factor_gt 0.0430
_refine_ls_shift/su_max 0.000
_refine_ls_shift/su_mean 0.000
_refine_ls_structure_factor_coef Fsqd
_refine_ls_weighting_details 'w=1/[\s^2^(Fo^2^)+(0.0594P)^2^+0.0347P] where P=(Fo^2^+2Fc^2^)/3'
_refine_ls_weighting_scheme calc
_refine_ls_wR_factor_gt 0.0982
_refine_ls_wR_factor_ref 0.1089
_reflns_Friedel_coverage 0.652
_reflns_Friedel_fraction_full 0.950
_reflns_Friedel_fraction_max 0.949
_reflns_number_gt 1913
_reflns_number_total 2450
_reflns_threshold_expression 'I > 2\s(I)'
_cod_data_source_file suppl_ncrs-2018-0295_suppl.cif
_cod_data_source_block jb_13
_cod_database_code 8105660
_shelx_space_group_comment
;
The symmetry employed for this shelxl refinement is uniquely defined
by the following loop, which should always be used as a source of
symmetry information in preference to the above space-group names.
They are only intended as comments.
;
_olex2_refinement_description
;
1. Fixed Uiso
 At 1.2 times of:
  All C(H) groups, All C(H,H) groups
 At 1.5 times of:
  All C(H,H,H) groups, All O(H) groups
2.a Ternary CH refined with riding coordinates:
 C2(H2)
2.b Secondary CH2 refined with riding coordinates:
 C3(H3A,H3B)
2.c Aromatic/amide H refined with riding coordinates:
 C2'(H2'), C5'(H5'), C6(H6A), C6'(H6'), C8(H8)
2.d Idealised Me refined as rotating group:
 C7'(H7'A,H7'B,H7'C), C11(H11A,H11B,H11C)
2.e Idealised tetrahedral OH refined as rotating group:
 O3(H3), O6(H6)
;

loop_
_space_group_symop_operation_xyz
'x, y, z'
'-x+1/2, -y, z+1/2'
'-x, y+1/2, -z+1/2'
'x+1/2, -y+1/2, -z'

loop_
_atom_site_label
_atom_site_type_symbol
_atom_site_fract_x
_atom_site_fract_y
_atom_site_fract_z
_atom_site_U_iso_or_equiv
_atom_site_adp_type
_atom_site_occupancy
_atom_site_site_symmetry_order
_atom_site_calc_flag
_atom_site_refinement_flags_posn
_atom_site_refinement_flags_adp
_atom_site_refinement_flags_occupancy
_atom_site_disorder_assembly
_atom_site_disorder_group
O1 O 0.7090(5) 0.55661(14) 0.60334(9) 0.0379(6) Uani 1 1 d . . . . .
O2 O 1.2438(5) 0.47584(19) 0.72976(10) 0.0527(7) Uani 1 1 d . . . . .
O3 O 1.0560(6) 0.28635(18) 0.73128(11) 0.0556(7) Uani 1 1 d . . . . .
H3 H 1.142319 0.336090 0.742953 0.083 Uiso 1 1 calc GR . . . .
O4 O 0.4042(5) 0.20609(16) 0.59569(11) 0.0534(7) Uani 1 1 d . . . . .
O5 O 0.4164(6) 0.98624(18) 0.62207(12) 0.0620(8) Uani 1 1 d . . . . .
O6 O 0.7169(6) 1.03341(18) 0.53237(11) 0.0593(8) Uani 1 1 d . . . . .
H6 H 0.614584 1.068408 0.551901 0.089 Uiso 1 1 calc GR . . . .
C1' C 0.7885(7) 0.7407(2) 0.61315(13) 0.0326(8) Uani 1 1 d . . . . .
C2 C 0.8130(7) 0.6365(2) 0.64417(14) 0.0341(8) Uani 1 1 d . . . . .
H2 H 0.708930 0.637972 0.681086 0.041 Uiso 1 1 calc R . . . .
C2' C 0.6072(7) 0.8119(2) 0.63413(14) 0.0354(8) Uani 1 1 d . . . . .
H2' H 0.502294 0.794106 0.666560 0.042 Uiso 1 1 calc R . . . .
C3 C 1.0809(7) 0.6058(2) 0.66175(14) 0.0401(8) Uani 1 1 d . . . . .
H3A H 1.187890 0.605775 0.625856 0.048 Uiso 1 1 calc R . . . .
H3B H 1.148636 0.657107 0.690024 0.048 Uiso 1 1 calc R . . . .
C3' C 0.5841(7) 0.9087(2) 0.60660(15) 0.0383(8) Uani 1 1 d . . . . .
C4 C 1.0867(7) 0.4987(2) 0.69054(14) 0.0376(8) Uani 1 1 d . . . . .
C4' C 0.7406(7) 0.9359(2) 0.55820(13) 0.0393(9) Uani 1 1 d . . . . .
C5 C 0.8902(7) 0.3197(3) 0.68867(14) 0.0392(9) Uani 1 1 d . . . . .
C5' C 0.9166(8) 0.8660(2) 0.53704(14) 0.0441(9) Uani 1 1 d . . . . .
H5' H 1.019912 0.883854 0.504339 0.053 Uiso 1 1 calc R . . . .
C6 C 0.7214(8) 0.2495(2) 0.66430(13) 0.0427(9) Uani 1 1 d . . . . .
H6A H 0.716834 0.180409 0.678062 0.051 Uiso 1 1 calc R . . . .
C6' C 0.9411(8) 0.7683(2) 0.56445(14) 0.0416(9) Uani 1 1 d . . . . .
H6' H 1.061121 0.720803 0.549962 0.050 Uiso 1 1 calc R . . . .
C7 C 0.5571(8) 0.2826(2) 0.61884(14) 0.0388(8) Uani 1 1 d . . . . .
C7' C 0.2502(8) 0.9706(3) 0.67157(16) 0.0539(11) Uani 1 1 d . . . . .
H7'A H 0.144734 0.910471 0.663837 0.081 Uiso 1 1 calc GR . . . .
H7'B H 0.145278 1.031718 0.676727 0.081 Uiso 1 1 calc GR . . . .
H7'C H 0.347636 0.958976 0.707839 0.081 Uiso 1 1 calc GR . . . .
C8 C 0.5531(7) 0.3855(2) 0.59816(14) 0.0340(8) Uani 1 1 d . . . . .
H8 H 0.440790 0.406362 0.567837 0.041 Uiso 1 1 calc R . . . .
C9 C 0.7214(7) 0.4562(2) 0.62401(13) 0.0313(8) Uani 1 1 d . . . . .
C10 C 0.8969(7) 0.4261(2) 0.66894(12) 0.0339(8) Uani 1 1 d . . . . .
C11 C 0.2103(8) 0.2330(3) 0.55408(15) 0.0482(10) Uani 1 1 d . . . . .
H11A H 0.285386 0.257371 0.516921 0.072 Uiso 1 1 calc GR . . . .
H11B H 0.106283 0.287573 0.571107 0.072 Uiso 1 1 calc GR . . . .
H11C H 0.107338 0.172234 0.545955 0.072 Uiso 1 1 calc GR . . . .

loop_
_atom_site_aniso_label
_atom_site_aniso_U_11
_atom_site_aniso_U_22
_atom_site_aniso_U_33
_atom_site_aniso_U_23
_atom_site_aniso_U_13
_atom_site_aniso_U_12
O1 0.0477(15) 0.0274(10) 0.0387(11) 0.0013(9) -0.0126(12) -0.0024(10)
O2 0.0489(17) 0.0588(15) 0.0504(14) 0.0030(11) -0.0202(15) 0.0021(13)
O3 0.0648(19) 0.0514(14) 0.0506(15) 0.0140(12) -0.0224(15) 0.0008(15)
O4 0.0624(17) 0.0326(12) 0.0652(16) 0.0035(11) -0.0224(15) -0.0102(13)
O5 0.0667(19) 0.0410(13) 0.0783(18) 0.0174(12) 0.0312(18) 0.0155(15)
O6 0.070(2) 0.0430(14) 0.0646(16) 0.0235(12) 0.0180(16) 0.0040(14)
C1' 0.035(2) 0.0315(16) 0.0310(15) -0.0026(13) -0.0009(17) -0.0029(15)
C2 0.038(2) 0.0305(16) 0.0338(16) -0.0037(13) -0.0007(16) -0.0021(15)
C2' 0.036(2) 0.0323(17) 0.0381(18) 0.0043(14) 0.0052(16) -0.0073(17)
C3 0.042(2) 0.0378(16) 0.0408(19) -0.0031(15) -0.0058(18) -0.0068(19)
C3' 0.038(2) 0.0315(15) 0.0455(18) 0.0008(15) 0.0059(19) -0.0006(17)
C4 0.034(2) 0.0449(19) 0.0336(18) -0.0038(15) -0.0038(18) 0.0033(18)
C4' 0.044(3) 0.0334(16) 0.0403(18) 0.0067(14) 0.0011(19) -0.0063(18)
C5 0.045(2) 0.0436(18) 0.0287(16) 0.0059(15) -0.0040(18) 0.008(2)
C5' 0.055(2) 0.0446(18) 0.0332(18) 0.0044(15) 0.013(2) -0.0025(19)
C6 0.056(3) 0.0319(16) 0.0400(18) 0.0081(14) -0.003(2) 0.0010(18)
C6' 0.044(2) 0.0393(17) 0.0418(19) -0.0066(15) 0.0090(18) 0.0028(18)
C7 0.046(2) 0.0318(15) 0.0387(18) -0.0041(14) -0.0023(19) -0.0017(17)
C7' 0.050(3) 0.055(2) 0.057(2) 0.0000(16) 0.011(2) 0.012(2)
C8 0.037(2) 0.0322(16) 0.0332(17) 0.0013(13) -0.0069(16) 0.0003(16)
C9 0.035(2) 0.0295(16) 0.0295(16) -0.0002(12) 0.0024(16) 0.0013(15)
C10 0.039(2) 0.0340(16) 0.0290(16) -0.0004(13) -0.0025(16) 0.0047(16)
C11 0.046(3) 0.0461(19) 0.052(2) -0.0077(16) -0.006(2) -0.0079(19)

loop_
_atom_type_symbol
_atom_type_description
_atom_type_scat_dispersion_real
_atom_type_scat_dispersion_imag
_atom_type_scat_source
C C 0.0181 0.0091 'International Tables Vol C Tables 4.2.6.8 and 6.1.1.4'
H H 0.0000 0.0000 'International Tables Vol C Tables 4.2.6.8 and 6.1.1.4'
O O 0.0492 0.0322 'International Tables Vol C Tables 4.2.6.8 and 6.1.1.4'

loop_
_geom_angle_atom_site_label_1
_geom_angle_atom_site_label_2
_geom_angle_atom_site_label_3
_geom_angle
_geom_angle_site_symmetry_1
_geom_angle_site_symmetry_3
C9 O1 C2 115.4(2) . .
C7 O4 C11 119.8(2) . .
C3' O5 C7' 119.4(3) . .
C2' C1' C2 118.9(3) . .
C6' C1' C2 121.8(3) . .
C6' C1' C2' 119.3(3) . .
O1 C2 C1' 107.6(2) . .
O1 C2 C3 109.0(3) . .
C1' C2 C3 115.2(3) . .
C3' C2' C1' 119.6(3) . .
C4 C3 C2 111.2(3) . .
O5 C3' C2' 126.3(3) . .
O5 C3' C4' 113.2(3) . .
C2' C3' C4' 120.5(3) . .
O2 C4 C3 121.6(3) . .
O2 C4 C10 123.1(3) . .
C10 C4 C3 115.3(3) . .
O6 C4' C3' 119.3(3) . .
C5' C4' O6 120.6(3) . .
C5' C4' C3' 120.0(3) . .
O3 C5 C6 119.1(3) . .
O3 C5 C10 119.7(3) . .
C6 C5 C10 121.1(3) . .
C4' C5' C6' 119.9(3) . .
C5 C6 C7 119.3(3) . .
C1' C6' C5' 120.6(3) . .
O4 C7 C6 115.0(3) . .
O4 C7 C8 122.9(3) . .
C8 C7 C6 122.2(3) . .
C9 C8 C7 118.0(3) . .
O1 C9 C8 116.3(3) . .
O1 C9 C10 121.6(3) . .
C8 C9 C10 122.1(3) . .
C5 C10 C4 121.7(3) . .
C9 C10 C4 120.9(3) . .
C9 C10 C5 117.2(3) . .

loop_
_geom_bond_atom_site_label_1
_geom_bond_atom_site_label_2
_geom_bond_distance
_geom_bond_site_symmetry_2
O1 C2 1.463(4) .
O1 C9 1.357(3) .
O2 C4 1.230(4) .
O3 C5 1.349(4) .
O4 C7 1.361(4) .
O4 C11 1.413(4) .
O5 C3' 1.367(4) .
O5 C7' 1.411(4) .
O6 C4' 1.369(3) .
C1' C2 1.496(4) .
C1' C2' 1.393(4) .
C1' C6' 1.384(4) .
C2 C3 1.512(5) .
C2' C3' 1.377(4) .
C3 C4 1.502(4) .
C3' C4' 1.390(5) .
C4 C10 1.440(5) .
C4' C5' 1.366(5) .
C5 C6 1.369(5) .
C5 C10 1.422(4) .
C5' C6' 1.387(4) .
C6 C7 1.387(5) .
C7 C8 1.386(4) .
C8 C9 1.385(4) .
C9 C10 1.406(4) .
